data_4501601
loop_
_publ_author_name
'Li, Cheng-Peng'
'Yu, Qian'
'Chen, Jing'
'Du, Miao'

_publ_section_title
;
 Supramolecular Coordination Complexes with 5-Sulfoisophthalic Acid and
 2,5-Bipyridyl-1,3,4-Oxadiazole: Specific Sensitivity to Acidity for
 Cd(II) Species
;
_journal_issue 6
_journal_name_full 'Crystal Growth &amp; Design'
_journal_page_first 2650
_journal_paper_doi 10.1021/cg100144p
_journal_volume 10
_journal_year 2010
_chemical_formula_sum 'C40 H66 Co3 N8 O38 S2'
_chemical_formula_weight 1507.92
_chemical_name_systematic
; 
 ? 
;
_space_group_IT_number 14
_symmetry_cell_setting monoclinic
_symmetry_space_group_name_Hall '-P 2ybc'
_symmetry_space_group_name_H-M 'P 1 21/c 1'
_atom_sites_solution_hydrogens geom
_atom_sites_solution_primary direct
_atom_sites_solution_secondary difmap
_audit_creation_method SHELXL-97
_cell_angle_alpha 90.00
_cell_angle_beta 97.699(6)
_cell_angle_gamma 90.00
_cell_formula_units_Z 2
_cell_length_a 7.021(2)
_cell_length_b 20.296(7)
_cell_length_c 20.820(7)
_cell_measurement_reflns_used 3651
_cell_measurement_temperature 296(2)
_cell_measurement_theta_max 25.19
_cell_measurement_theta_min 2.82
_cell_volume 2940.1(16)
_computing_cell_refinement 'Bruker APEX II'
_computing_data_collection 'Bruker APEX II'
_computing_data_reduction 'Bruker SAINT'
_computing_molecular_graphics 'Bruker SHELXTL'
_computing_publication_material 'Bruker SHELXTL'
_computing_structure_refinement 'SHELXL-97 (Sheldrick, 1997)'
_computing_structure_solution 'SHELXS-97 (Sheldrick, 1990)'
_diffrn_ambient_temperature 296(2)
_diffrn_measured_fraction_theta_full 0.997
_diffrn_measured_fraction_theta_max 0.997
_diffrn_measurement_device_type 'APEX II CCD area detector'
_diffrn_measurement_method 'phi and omega scans'
_diffrn_radiation_monochromator graphite
_diffrn_radiation_source 'fine-focus sealed tube'
_diffrn_radiation_type MoK\a
_diffrn_radiation_wavelength 0.71073
_diffrn_reflns_av_R_equivalents 0.0355
_diffrn_reflns_av_sigmaI/netI 0.0430
_diffrn_reflns_limit_h_max 8
_diffrn_reflns_limit_h_min -6
_diffrn_reflns_limit_k_max 24
_diffrn_reflns_limit_k_min -22
_diffrn_reflns_limit_l_max 24
_diffrn_reflns_limit_l_min -21
_diffrn_reflns_number 14966
_diffrn_reflns_theta_full 25.03
_diffrn_reflns_theta_max 25.03
_diffrn_reflns_theta_min 1.41
_exptl_absorpt_coefficient_mu 1.019
_exptl_absorpt_correction_T_max 1.000000
_exptl_absorpt_correction_T_min 0.773849
_exptl_absorpt_correction_type multi-scan
_exptl_absorpt_process_details SADABS
_exptl_crystal_colour RED
_exptl_crystal_density_diffrn 1.703
_exptl_crystal_density_meas ?
_exptl_crystal_density_method 'not measured'
_exptl_crystal_description BLOCK
_exptl_crystal_F_000 1558
_exptl_crystal_size_max 0.24
_exptl_crystal_size_mid 0.20
_exptl_crystal_size_min 0.18
_refine_diff_density_max 0.502
_refine_diff_density_min -0.388
_refine_diff_density_rms 0.065
_refine_ls_extinction_method none
_refine_ls_goodness_of_fit_ref 1.005
_refine_ls_hydrogen_treatment constr
_refine_ls_matrix_type full
_refine_ls_number_parameters 412
_refine_ls_number_reflns 5188
_refine_ls_number_restraints 0
_refine_ls_restrained_S_all 1.005
_refine_ls_R_factor_all 0.0585
_refine_ls_R_factor_gt 0.0364
_refine_ls_shift/su_max 0.002
_refine_ls_shift/su_mean 0.000
_refine_ls_structure_factor_coef Fsqd
_refine_ls_weighting_details 'calc w=1/[\s^2^(Fo^2^)+(0.0378P)^2^+2.4059P] where P=(Fo^2^+2Fc^2^)/3'
_refine_ls_weighting_scheme calc
_refine_ls_wR_factor_gt 0.0799
_refine_ls_wR_factor_ref 0.0895
_reflns_number_gt 3862
_reflns_number_total 5188
_reflns_threshold_expression >2sigma(I)
_cod_data_source_file cg100144p_si_002.cif
_cod_data_source_block 6
_cod_depositor_comments
;
The following automatic conversions were performed:

'_symmetry_cell_setting' value 'Monoclinic' changed to 'monoclinic'
according to /home/saulius/struct/CIF-dictionaries/cif_core.dic
dictionary named 'cif_core.dic' version 2.4.2 from
2011-04-26.

'_exptl_absorpt_correction_type' value 'MULTI-SCAN'
changed to 'multi-scan' according to
/home/saulius/struct/CIF-dictionaries/cif_core.dic dictionary named
'cif_core.dic' version 2.4.2 from 2011-04-26.

Automatic conversion script
Id: cif_fix_values 1715 2011-07-08 13:25:40Z adriana 

The following automatic conversions were performed:

'_exptl_crystal_density_meas' value 'NONE' was changed to '?' - the
value is perceived as not measured.

Automatic conversion script
Id: cif_fix_values 3008 2015-01-20 13:52:24Z robertas 
;
_cod_original_cell_volume 2940.3(18)
_cod_original_sg_symbol_H-M P2(1)/c
_cod_database_code 4501601

loop_
_symmetry_equiv_pos_as_xyz
'x, y, z'
'-x, y+1/2, -z+1/2'
'-x, -y, -z'
'x, -y-1/2, z-1/2'

loop_
_atom_site_label
_atom_site_type_symbol
_atom_site_fract_x
_atom_site_fract_y
_atom_site_fract_z
_atom_site_U_iso_or_equiv
_atom_site_adp_type
_atom_site_occupancy
_atom_site_symmetry_multiplicity
_atom_site_calc_flag
_atom_site_refinement_flags
Co1 Co 0.13172(6) 0.31198(2) 1.056764(18) 0.02247(12) Uani 1 1 d .
Co2 Co 1.0000 0.5000 0.5000 0.03238(17) Uani 1 2 d S
S1 S -0.02674(12) 0.50884(4) 0.76768(4) 0.0304(2) Uani 1 1 d .
O1 O 0.0396(3) 0.33575(10) 0.95915(9) 0.0302(5) Uani 1 1 d .
O2 O -0.0853(4) 0.24152(12) 0.91917(10) 0.0464(7) Uani 1 1 d .
O3 O -0.2556(4) 0.21677(11) 0.68158(10) 0.0372(6) Uani 1 1 d .
O4 O -0.2889(3) 0.30483(11) 0.61925(10) 0.0375(6) Uani 1 1 d .
O5 O 0.1055(4) 0.51172(13) 0.72067(13) 0.0603(8) Uani 1 1 d .
O6 O -0.2055(4) 0.53993(13) 0.74460(14) 0.0597(8) Uani 1 1 d .
O7 O 0.0552(4) 0.53272(12) 0.83040(11) 0.0490(7) Uani 1 1 d .
O8 O 0.5516(3) 0.61273(10) 1.16987(9) 0.0266(5) Uani 1 1 d .
O9 O -0.1059(3) 0.35727(11) 1.09074(10) 0.0303(5) Uani 1 1 d .
H9A H -0.0789 0.3926 1.1119 0.045 Uiso 1 1 d R
H9B H -0.1676 0.3287 1.1096 0.045 Uiso 1 1 d R
O10 O 0.3946(3) 0.27218(12) 1.03444(11) 0.0429(6) Uani 1 1 d .
H10A H 0.4450 0.2964 1.0080 0.064 Uiso 1 1 d R
H10B H 0.4706 0.2478 1.0593 0.064 Uiso 1 1 d R
O11 O -0.0162(3) 0.22078(11) 1.04105(10) 0.0308(5) Uani 1 1 d .
H11A H -0.1040 0.2127 1.0643 0.046 Uiso 1 1 d R
H11B H -0.0518 0.2217 1.0004 0.046 Uiso 1 1 d R
O12 O 0.7388(4) 0.45355(13) 0.48057(12) 0.0492(7) Uani 1 1 d .
H12A H 0.7107 0.4261 0.4495 0.074 Uiso 1 1 d R
H12B H 0.6817 0.4467 0.5137 0.074 Uiso 1 1 d R
O13 O 1.1250(3) 0.41768(12) 0.54993(12) 0.0459(6) Uani 1 1 d .
H13A H 1.2463 0.4214 0.5521 0.069 Uiso 1 1 d R
H13B H 1.0764 0.3814 0.5352 0.069 Uiso 1 1 d R
O14 O 0.9189(4) 0.53495(14) 0.58636(12) 0.0573(8) Uani 1 1 d .
H14A H 0.8722 0.5736 0.5798 0.086 Uiso 1 1 d R
H14B H 0.9583 0.5251 0.6256 0.086 Uiso 1 1 d R
O15 O 0.4687(4) 0.48484(17) 0.68015(16) 0.0801(10) Uani 1 1 d .
H15A H 0.4826 0.5238 0.6653 0.120 Uiso 1 1 d R
H15B H 0.3747 0.4800 0.7018 0.120 Uiso 1 1 d R
O16 O 0.5194(3) 0.41669(12) 0.57371(12) 0.0452(6) Uani 1 1 d .
H16A H 0.5789 0.3809 0.5848 0.068 Uiso 1 1 d R
H16B H 0.5088 0.4440 0.6042 0.068 Uiso 1 1 d R
O17 O 0.6515(4) 0.12327(15) 0.76432(14) 0.0661(8) Uani 1 1 d .
H17A H 0.7240 0.0899 0.7740 0.099 Uiso 1 1 d R
H17B H 0.6992 0.1541 0.7430 0.099 Uiso 1 1 d R
O18 O 0.6328(4) 0.14469(13) 0.89180(13) 0.0581(8) Uani 1 1 d .
H18A H 0.6538 0.1316 0.8543 0.087 Uiso 1 1 d R
H18B H 0.7077 0.1754 0.9087 0.087 Uiso 1 1 d R
O19 O 0.2693(5) 0.15058(16) 0.92543(17) 0.0884(11) Uani 1 1 d .
H19A H 0.3800 0.1414 0.9158 0.133 Uiso 1 1 d R
H19B H 0.2425 0.1910 0.9296 0.133 Uiso 1 1 d R
N1 N 0.2735(4) 0.40691(13) 1.06573(11) 0.0252(6) Uani 1 1 d .
N2 N 0.4961(4) 0.64993(13) 1.07027(12) 0.0317(6) Uani 1 1 d .
N3 N 0.5694(4) 0.70173(13) 1.11078(12) 0.0322(7) Uani 1 1 d .
N4 N 0.7813(4) 0.77238(12) 1.34680(11) 0.0243(6) Uani 1 1 d .
C1 C 0.4776(5) 0.48125(16) 1.13162(15) 0.0328(8) Uani 1 1 d .
H1 H 0.5654 0.4880 1.1686 0.039 Uiso 1 1 calc R
C2 C 0.4040(5) 0.41968(16) 1.11705(15) 0.0320(8) Uani 1 1 d .
H2 H 0.4472 0.3850 1.1443 0.038 Uiso 1 1 calc R
C3 C 0.2226(5) 0.45739(15) 1.02559(14) 0.0284(7) Uani 1 1 d .
H3 H 0.1354 0.4492 0.9887 0.034 Uiso 1 1 calc R
C4 C 0.2910(4) 0.52038(16) 1.03549(14) 0.0283(7) Uani 1 1 d .
H4 H 0.2521 0.5537 1.0060 0.034 Uiso 1 1 calc R
C5 C 0.4197(4) 0.53307(15) 1.09074(13) 0.0234(7) Uani 1 1 d .
C6 C 0.4875(4) 0.59945(16) 1.10687(14) 0.0246(7) Uani 1 1 d .
C7 C 0.5976(4) 0.67749(15) 1.16851(14) 0.0253(7) Uani 1 1 d .
C8 C 0.6655(4) 0.70994(15) 1.22943(14) 0.0221(7) Uani 1 1 d .
C9 C 0.7231(4) 0.77495(15) 1.23141(14) 0.0272(7) Uani 1 1 d .
H9 H 0.7235 0.7988 1.1933 0.033 Uiso 1 1 calc R
C10 C 0.7799(4) 0.80406(15) 1.29052(14) 0.0266(7) Uani 1 1 d .
H10 H 0.8193 0.8478 1.2913 0.032 Uiso 1 1 calc R
C11 C 0.7267(5) 0.70928(15) 1.34384(14) 0.0280(7) Uani 1 1 d .
H11 H 0.7277 0.6865 1.3826 0.034 Uiso 1 1 calc R
C12 C 0.6694(4) 0.67605(15) 1.28747(14) 0.0277(7) Uani 1 1 d .
H12 H 0.6340 0.6319 1.2880 0.033 Uiso 1 1 calc R
C13 C -0.0788(4) 0.33082(15) 0.84731(13) 0.0222(7) Uani 1 1 d .
C14 C -0.1483(4) 0.29251(15) 0.79390(14) 0.0243(7) Uani 1 1 d .
H14 H -0.1733 0.2480 0.7995 0.029 Uiso 1 1 calc R
C15 C -0.1810(4) 0.31991(15) 0.73209(13) 0.0225(7) Uani 1 1 d .
C16 C -0.1432(4) 0.38611(15) 0.72438(14) 0.0252(7) Uani 1 1 d .
H16 H -0.1641 0.4051 0.6834 0.030 Uiso 1 1 calc R
C17 C -0.0741(4) 0.42418(15) 0.77776(14) 0.0234(7) Uani 1 1 d .
C18 C -0.0415(4) 0.39682(15) 0.83879(14) 0.0245(7) Uani 1 1 d .
H18 H 0.0055 0.4228 0.8742 0.029 Uiso 1 1 calc R
C19 C -0.0392(4) 0.30037(16) 0.91396(14) 0.0263(7) Uani 1 1 d .
C20 C -0.2475(4) 0.27713(16) 0.67359(14) 0.0262(7) Uani 1 1 d .

loop_
_atom_site_aniso_label
_atom_site_aniso_U_11
_atom_site_aniso_U_22
_atom_site_aniso_U_33
_atom_site_aniso_U_23
_atom_site_aniso_U_13
_atom_site_aniso_U_12
Co1 0.0292(2) 0.0206(2) 0.0168(2) 0.00107(17) 0.00039(16) -0.00116(18)
Co2 0.0377(4) 0.0292(4) 0.0302(3) 0.0019(3) 0.0046(3) 0.0023(3)
S1 0.0375(5) 0.0223(4) 0.0315(4) -0.0011(3) 0.0048(4) -0.0033(4)
O1 0.0469(14) 0.0242(12) 0.0177(11) -0.0004(9) -0.0021(10) -0.0062(10)
O2 0.0805(19) 0.0310(15) 0.0237(12) 0.0032(10) -0.0083(12) -0.0195(13)
O3 0.0600(16) 0.0241(13) 0.0268(12) -0.0057(10) 0.0031(11) -0.0007(11)
O4 0.0565(16) 0.0382(14) 0.0172(11) -0.0001(10) 0.0023(10) 0.0102(12)
O5 0.083(2) 0.0413(17) 0.0670(19) -0.0059(14) 0.0470(16) -0.0184(15)
O6 0.0551(17) 0.0306(15) 0.087(2) 0.0042(14) -0.0159(15) 0.0063(13)
O7 0.0733(19) 0.0330(15) 0.0385(14) -0.0113(11) -0.0007(13) -0.0124(13)
O8 0.0332(12) 0.0252(12) 0.0203(11) -0.0034(9) -0.0005(9) -0.0045(9)
O9 0.0357(13) 0.0257(12) 0.0303(12) -0.0007(9) 0.0070(10) 0.0003(10)
O10 0.0484(15) 0.0458(16) 0.0383(14) 0.0185(11) 0.0203(12) 0.0148(12)
O11 0.0376(13) 0.0355(13) 0.0190(11) 0.0024(9) 0.0025(10) -0.0068(10)
O12 0.0498(16) 0.0566(18) 0.0428(15) -0.0091(13) 0.0123(12) -0.0164(13)
O13 0.0432(15) 0.0314(14) 0.0596(17) 0.0085(12) -0.0053(13) -0.0011(11)
O14 0.075(2) 0.062(2) 0.0361(15) -0.0034(13) 0.0109(14) 0.0190(16)
O15 0.060(2) 0.091(3) 0.091(2) -0.038(2) 0.0148(18) 0.0022(18)
O16 0.0452(15) 0.0406(16) 0.0491(15) 0.0060(12) 0.0042(12) 0.0056(12)
O17 0.076(2) 0.0528(19) 0.073(2) 0.0097(15) 0.0219(17) 0.0083(16)
O18 0.075(2) 0.0439(17) 0.0535(17) -0.0022(13) 0.0016(15) -0.0126(15)
O19 0.100(3) 0.053(2) 0.121(3) 0.0168(19) 0.045(2) -0.0019(19)
N1 0.0285(14) 0.0240(14) 0.0225(13) -0.0029(11) 0.0008(11) -0.0026(11)
N2 0.0453(17) 0.0294(16) 0.0200(13) -0.0055(12) 0.0034(12) -0.0102(13)
N3 0.0461(18) 0.0290(16) 0.0213(14) -0.0019(12) 0.0041(12) -0.0101(13)
N4 0.0309(15) 0.0212(14) 0.0205(13) -0.0020(11) 0.0022(11) -0.0024(11)
C1 0.0330(18) 0.036(2) 0.0259(17) -0.0005(15) -0.0074(14) -0.0083(15)
C2 0.0358(19) 0.0298(19) 0.0279(17) 0.0050(14) -0.0051(15) -0.0044(15)
C3 0.0320(18) 0.0282(18) 0.0228(16) -0.0025(14) -0.0045(14) -0.0028(14)
C4 0.0337(18) 0.0250(18) 0.0242(16) 0.0004(13) -0.0032(14) -0.0017(14)
C5 0.0250(16) 0.0263(17) 0.0201(15) -0.0031(13) 0.0070(13) -0.0021(13)
C6 0.0248(17) 0.0284(18) 0.0208(15) -0.0066(13) 0.0040(13) -0.0042(13)
C7 0.0250(16) 0.0243(18) 0.0265(17) -0.0045(13) 0.0028(13) -0.0044(13)
C8 0.0219(16) 0.0234(17) 0.0216(15) -0.0025(12) 0.0052(12) -0.0023(13)
C9 0.0356(18) 0.0262(18) 0.0192(15) 0.0023(13) 0.0013(14) 0.0000(14)
C10 0.0346(18) 0.0191(17) 0.0255(16) -0.0012(13) 0.0019(14) -0.0043(14)
C11 0.0378(19) 0.0252(18) 0.0208(16) 0.0024(13) 0.0030(14) -0.0040(14)
C12 0.0344(18) 0.0204(17) 0.0281(17) -0.0004(13) 0.0033(14) -0.0048(14)
C13 0.0238(16) 0.0260(17) 0.0171(15) -0.0001(12) 0.0035(12) 0.0016(13)
C14 0.0264(17) 0.0240(17) 0.0226(16) 0.0010(13) 0.0034(13) 0.0020(13)
C15 0.0230(16) 0.0253(17) 0.0192(15) 0.0006(13) 0.0023(12) 0.0026(13)
C16 0.0261(17) 0.0283(18) 0.0212(16) 0.0026(13) 0.0031(13) 0.0022(14)
C17 0.0224(16) 0.0228(17) 0.0255(16) 0.0003(13) 0.0051(13) 0.0001(13)
C18 0.0250(17) 0.0262(17) 0.0222(16) -0.0033(13) 0.0030(13) 0.0009(13)
C19 0.0299(17) 0.0278(19) 0.0210(16) -0.0004(13) 0.0026(13) -0.0005(14)
C20 0.0287(17) 0.0283(19) 0.0219(16) -0.0044(14) 0.0047(13) 0.0054(14)

loop_
_atom_type_symbol
_atom_type_description
_atom_type_scat_dispersion_real
_atom_type_scat_dispersion_imag
_atom_type_scat_source
C C 0.0033 0.0016 'International Tables Vol C Tables 4.2.6.8 and 6.1.1.4'
H H 0.0000 0.0000 'International Tables Vol C Tables 4.2.6.8 and 6.1.1.4'
N N 0.0061 0.0033 'International Tables Vol C Tables 4.2.6.8 and 6.1.1.4'
O O 0.0106 0.0060 'International Tables Vol C Tables 4.2.6.8 and 6.1.1.4'
S S 0.1246 0.1234 'International Tables Vol C Tables 4.2.6.8 and 6.1.1.4'
Co Co 0.3494 0.9721 'International Tables Vol C Tables 4.2.6.8 and 6.1.1.4'

loop_
_geom_angle_atom_site_label_1
_geom_angle_atom_site_label_2
_geom_angle_atom_site_label_3
_geom_angle
_geom_angle_site_symmetry_1
_geom_angle_site_symmetry_3
O1 Co1 O9 93.97(9) . .
O1 Co1 O10 92.27(9) . .
O9 Co1 O10 171.82(9) . .
O1 Co1 O11 88.30(8) . .
O9 Co1 O11 92.24(9) . .
O10 Co1 O11 93.22(10) . .
O1 Co1 N1 87.56(9) . .
O9 Co1 N1 87.62(9) . .
O10 Co1 N1 87.38(10) . .
O11 Co1 N1 175.84(9) . .
O1 Co1 N4 171.52(9) . 2_647
O9 Co1 N4 89.33(9) . 2_647
O10 Co1 N4 85.22(9) . 2_647
O11 Co1 N4 83.75(9) . 2_647
N1 Co1 N4 100.40(9) . 2_647
O12 Co2 O12 180.00(13) 3_766 .
O12 Co2 O14 90.79(11) 3_766 .
O12 Co2 O14 89.21(11) . .
O12 Co2 O14 89.21(11) 3_766 3_766
O12 Co2 O14 90.79(11) . 3_766
O14 Co2 O14 180.000(1) . 3_766
O12 Co2 O13 92.02(10) 3_766 3_766
O12 Co2 O13 87.98(10) . 3_766
O14 Co2 O13 90.69(11) . 3_766
O14 Co2 O13 89.31(11) 3_766 3_766
O12 Co2 O13 87.98(10) 3_766 .
O12 Co2 O13 92.02(10) . .
O14 Co2 O13 89.31(11) . .
O14 Co2 O13 90.69(11) 3_766 .
O13 Co2 O13 180.00(12) 3_766 .
O6 S1 O5 111.79(19) . .
O6 S1 O7 112.49(17) . .
O5 S1 O7 112.83(17) . .
O6 S1 C17 107.36(16) . .
O5 S1 C17 105.62(15) . .
O7 S1 C17 106.17(15) . .
C19 O1 Co1 129.9(2) . .
C7 O8 C6 102.8(2) . .
Co1 O9 H9A 114.2 . .
Co1 O9 H9B 109.4 . .
H9A O9 H9B 115.4 . .
Co1 O10 H10A 111.8 . .
Co1 O10 H10B 125.5 . .
H10A O10 H10B 116.7 . .
Co1 O11 H11A 117.2 . .
Co1 O11 H11B 101.9 . .
H11A O11 H11B 115.7 . .
Co2 O12 H12A 123.8 . .
Co2 O12 H12B 114.7 . .
H12A O12 H12B 114.8 . .
Co2 O13 H13A 107.7 . .
Co2 O13 H13B 112.9 . .
H13A O13 H13B 116.5 . .
Co2 O14 H14A 108.6 . .
Co2 O14 H14B 131.1 . .
H14A O14 H14B 116.1 . .
H15A O15 H15B 115.4 . .
H16A O16 H16B 116.1 . .
H17A O17 H17B 115.9 . .
H18A O18 H18B 115.3 . .
H19A O19 H19B 117.2 . .
C2 N1 C3 116.6(3) . .
C2 N1 Co1 120.0(2) . .
C3 N1 Co1 123.1(2) . .
C6 N2 N3 106.5(2) . .
C7 N3 N2 105.8(3) . .
C10 N4 C11 116.9(3) . .
C10 N4 Co1 126.9(2) . 2_657
C11 N4 Co1 116.14(19) . 2_657
C2 C1 C5 119.2(3) . .
C2 C1 H1 120.4 . .
C5 C1 H1 120.4 . .
N1 C2 C1 123.5(3) . .
N1 C2 H2 118.3 . .
C1 C2 H2 118.3 . .
N1 C3 C4 124.1(3) . .
N1 C3 H3 118.0 . .
C4 C3 H3 118.0 . .
C3 C4 C5 118.3(3) . .
C3 C4 H4 120.9 . .
C5 C4 H4 120.9 . .
C1 C5 C4 118.4(3) . .
C1 C5 C6 120.3(3) . .
C4 C5 C6 121.3(3) . .
N2 C6 O8 112.3(3) . .
N2 C6 C5 130.0(3) . .
O8 C6 C5 117.6(3) . .
N3 C7 O8 112.5(3) . .
N3 C7 C8 129.3(3) . .
O8 C7 C8 118.2(3) . .
C9 C8 C12 118.5(3) . .
C9 C8 C7 121.4(3) . .
C12 C8 C7 120.1(3) . .
C10 C9 C8 119.1(3) . .
C10 C9 H9 120.4 . .
C8 C9 H9 120.4 . .
N4 C10 C9 123.1(3) . .
N4 C10 H10 118.5 . .
C9 C10 H10 118.5 . .
N4 C11 C12 124.2(3) . .
N4 C11 H11 117.9 . .
C12 C11 H11 117.9 . .
C11 C12 C8 118.2(3) . .
C11 C12 H12 120.9 . .
C8 C12 H12 120.9 . .
C18 C13 C14 119.5(3) . .
C18 C13 C19 120.0(3) . .
C14 C13 C19 120.5(3) . .
C13 C14 C15 120.8(3) . .
C13 C14 H14 119.6 . .
C15 C14 H14 119.6 . .
C16 C15 C14 119.0(3) . .
C16 C15 C20 120.4(3) . .
C14 C15 C20 120.5(3) . .
C15 C16 C17 120.0(3) . .
C15 C16 H16 120.0 . .
C17 C16 H16 120.0 . .
C18 C17 C16 120.8(3) . .
C18 C17 S1 119.4(2) . .
C16 C17 S1 119.8(2) . .
C17 C18 C13 119.9(3) . .
C17 C18 H18 120.1 . .
C13 C18 H18 120.1 . .
O2 C19 O1 125.3(3) . .
O2 C19 C13 117.0(3) . .
O1 C19 C13 117.6(3) . .
O3 C20 O4 123.5(3) . .
O3 C20 C15 118.2(3) . .
O4 C20 C15 118.3(3) . .

loop_
_geom_bond_atom_site_label_1
_geom_bond_atom_site_label_2
_geom_bond_distance
_geom_bond_site_symmetry_2
Co1 O1 2.105(2) .
Co1 O9 2.109(2) .
Co1 O10 2.123(2) .
Co1 O11 2.126(2) .
Co1 N1 2.165(3) .
Co1 N4 2.173(2) 2_647
Co2 O12 2.054(2) 3_766
Co2 O12 2.054(2) .
Co2 O14 2.082(2) .
Co2 O14 2.082(2) 3_766
Co2 O13 2.097(2) 3_766
Co2 O13 2.097(2) .
S1 O6 1.429(3) .
S1 O5 1.438(3) .
S1 O7 1.439(2) .
S1 C17 1.768(3) .
O1 C19 1.252(4) .
O2 C19 1.246(4) .
O3 C20 1.239(4) .
O4 C20 1.262(4) .
O8 C7 1.355(4) .
O8 C6 1.356(3) .
O9 H9A 0.8500 .
O9 H9B 0.8501 .
O10 H10A 0.8500 .
O10 H10B 0.8505 .
O11 H11A 0.8501 .
O11 H11B 0.8501 .
O12 H12A 0.8558 .
O12 H12B 0.8541 .
O13 H13A 0.8504 .
O13 H13B 0.8523 .
O14 H14A 0.8542 .
O14 H14B 0.8500 .
O15 H15A 0.8583 .
O15 H15B 0.8525 .
O16 H16A 0.8550 .
O16 H16B 0.8531 .
O17 H17A 0.8553 .
O17 H17B 0.8598 .
O18 H18A 0.8567 .
O18 H18B 0.8592 .
O19 H19A 0.8498 .
O19 H19B 0.8493 .
N1 C2 1.337(4) .
N1 C3 1.340(4) .
N2 C6 1.283(4) .
N2 N3 1.402(3) .
N3 C7 1.289(4) .
N4 C10 1.335(4) .
N4 C11 1.336(4) .
N4 Co1 2.173(2) 2_657
C1 C2 1.371(4) .
C1 C5 1.380(4) .
C1 H1 0.9300 .
C2 H2 0.9300 .
C3 C4 1.372(4) .
C3 H3 0.9300 .
C4 C5 1.389(4) .
C4 H4 0.9300 .
C5 C6 1.453(4) .
C7 C8 1.452(4) .
C8 C9 1.379(4) .
C8 C12 1.388(4) .
C9 C10 1.375(4) .
C9 H9 0.9300 .
C10 H10 0.9300 .
C11 C12 1.367(4) .
C11 H11 0.9300 .
C12 H12 0.9300 .
C13 C18 1.381(4) .
C13 C14 1.391(4) .
C13 C19 1.510(4) .
C14 C15 1.392(4) .
C14 H14 0.9300 .
C15 C16 1.383(4) .
C15 C20 1.518(4) .
C16 C17 1.387(4) .
C16 H16 0.9300 .
C17 C18 1.378(4) .
C18 H18 0.9300 .

loop_
_geom_torsion_atom_site_label_1
_geom_torsion_atom_site_label_2
_geom_torsion_atom_site_label_3
_geom_torsion_atom_site_label_4
_geom_torsion
_geom_torsion_site_symmetry_1
O9 Co1 O1 C19 -102.7(3) .
O10 Co1 O1 C19 82.6(3) .
O11 Co1 O1 C19 -10.5(3) .
N1 Co1 O1 C19 169.9(3) .
O1 Co1 N1 C2 -165.5(2) .
O9 Co1 N1 C2 100.4(2) .
O10 Co1 N1 C2 -73.1(2) .
N4 Co1 N1 C2 11.5(3) 2_647
O1 Co1 N1 C3 22.1(2) .
O9 Co1 N1 C3 -72.0(2) .
O10 Co1 N1 C3 114.5(2) .
N4 Co1 N1 C3 -160.9(2) 2_647
C6 N2 N3 C7 -0.3(4) .
C3 N1 C2 C1 3.6(5) .
Co1 N1 C2 C1 -169.4(3) .
C5 C1 C2 N1 -1.9(5) .
C2 N1 C3 C4 -2.3(5) .
Co1 N1 C3 C4 170.4(2) .
N1 C3 C4 C5 -0.6(5) .
C2 C1 C5 C4 -1.1(5) .
C2 C1 C5 C6 176.7(3) .
C3 C4 C5 C1 2.3(5) .
C3 C4 C5 C6 -175.5(3) .
N3 N2 C6 O8 -0.5(4) .
N3 N2 C6 C5 178.8(3) .
C7 O8 C6 N2 1.1(3) .
C7 O8 C6 C5 -178.4(3) .
C1 C5 C6 N2 159.1(3) .
C4 C5 C6 N2 -23.2(5) .
C1 C5 C6 O8 -21.6(4) .
C4 C5 C6 O8 156.1(3) .
N2 N3 C7 O8 1.0(4) .
N2 N3 C7 C8 -177.6(3) .
C6 O8 C7 N3 -1.2(3) .
C6 O8 C7 C8 177.5(3) .
N3 C7 C8 C9 -4.5(5) .
O8 C7 C8 C9 177.1(3) .
N3 C7 C8 C12 174.1(3) .
O8 C7 C8 C12 -4.4(4) .
C12 C8 C9 C10 -0.8(5) .
C7 C8 C9 C10 177.8(3) .
C11 N4 C10 C9 0.9(5) .
Co1 N4 C10 C9 179.7(2) 2_657
C8 C9 C10 N4 -0.4(5) .
C10 N4 C11 C12 -0.4(5) .
Co1 N4 C11 C12 -179.3(3) 2_657
N4 C11 C12 C8 -0.7(5) .
C9 C8 C12 C11 1.3(5) .
C7 C8 C12 C11 -177.3(3) .
C18 C13 C14 C15 -0.1(4) .
C19 C13 C14 C15 -178.5(3) .
C13 C14 C15 C16 0.0(4) .
C13 C14 C15 C20 177.0(3) .
C14 C15 C16 C17 -0.1(4) .
C20 C15 C16 C17 -177.1(3) .
C15 C16 C17 C18 0.3(5) .
C15 C16 C17 S1 -179.8(2) .
O6 S1 C17 C18 -116.6(3) .
O5 S1 C17 C18 124.0(3) .
O7 S1 C17 C18 4.0(3) .
O6 S1 C17 C16 63.5(3) .
O5 S1 C17 C16 -55.9(3) .
O7 S1 C17 C16 -175.9(2) .
C16 C17 C18 C13 -0.4(5) .
S1 C17 C18 C13 179.7(2) .
C14 C13 C18 C17 0.3(4) .
C19 C13 C18 C17 178.7(3) .
Co1 O1 C19 O2 2.3(5) .
Co1 O1 C19 C13 -176.53(19) .
C18 C13 C19 O2 176.3(3) .
C14 C13 C19 O2 -5.3(4) .
C18 C13 C19 O1 -4.8(4) .
C14 C13 C19 O1 173.6(3) .
C16 C15 C20 O3 170.7(3) .
C14 C15 C20 O3 -6.1(4) .
C16 C15 C20 O4 -8.3(4) .
C14 C15 C20 O4 174.8(3) .
